data_7037791
loop_
_publ_author_name
'Calahorro, Antonio J.'
'Oyarzabal, Itziar'
'Fern\'andez, Bel\'en'
'Seco, Jos\'e M'
'Tian, Tian'
'Fairen-Jimenez, David'
'Colacio, Enrique'
'Rodr\'iguez-Di\'eguez, Antonio'

_publ_section_title
;
 Rare earth anthracenedicarboxylate metal-organic frameworks: slow
 relaxation of magnetization of Nd(3+), Gd(3+), Dy(3+), Er(3+) and Yb(3+)
 based materials.
;
_journal_issue 2
_journal_name_full 'Dalton transactions (Cambridge, England : 2003)'
_journal_page_first 591
_journal_page_last 598
_journal_paper_doi 10.1039/c5dt03946k
_journal_volume 45
_journal_year 2015
_chemical_formula_sum 'C33 H33 Dy N3 O9'
_chemical_formula_weight 778.12
_chemical_name_systematic
;
 ?
;
_space_group_crystal_system triclinic
_space_group_IT_number 2
_space_group_name_Hall '-P 1'
_space_group_name_H-M_alt 'P -1'
_symmetry_space_group_name_Hall '-P 1'
_symmetry_space_group_name_H-M 'P -1'
_atom_sites_solution_hydrogens mixed
_audit_creation_method SHELXL-2014
_audit_update_record
;
2015-11-10 deposited with the CCDC.
2015-11-12 downloaded from the CCDC.
;
_cell_angle_alpha 72.4350(10)
_cell_angle_beta 89.8670(10)
_cell_angle_gamma 87.3720(10)
_cell_formula_units_Z 2
_cell_length_a 10.3803(5)
_cell_length_b 11.3508(6)
_cell_length_c 12.9894(7)
_cell_measurement_reflns_used 11541
_cell_measurement_temperature 100(2)
_cell_measurement_theta_max 28.325
_cell_measurement_theta_min 2.547
_cell_volume 1457.47(13)
_computing_cell_refinement 'Bruker Apex II'
_computing_data_collection 'Bruker ApexII'
_computing_data_reduction 'Bruker Apex II'
_computing_molecular_graphics 'ViewerLite 5.0 (Acccelrys)'
_computing_publication_material 'SHELXL-2014 (Sheldrick, 2014)'
_computing_structure_refinement 'SHELXL-2014 (Sheldrick, 2014)'
_computing_structure_solution 'SHELXL-2014 (Sheldrick, 2014)'
_diffrn_ambient_temperature 100(2)
_diffrn_measured_fraction_theta_full 0.998
_diffrn_measured_fraction_theta_max 0.916
_diffrn_measurement_device_type 'Bruker D8 Venture'
_diffrn_measurement_method 'Phi and Omega Scans'
_diffrn_radiation_type MoK\a
_diffrn_radiation_wavelength 0.71069
_diffrn_reflns_av_R_equivalents 0.0200
_diffrn_reflns_av_unetI/netI 0.0260
_diffrn_reflns_laue_measured_fraction_full 0.998
_diffrn_reflns_laue_measured_fraction_max 0.916
_diffrn_reflns_limit_h_max 13
_diffrn_reflns_limit_h_min -13
_diffrn_reflns_limit_k_max 14
_diffrn_reflns_limit_k_min -14
_diffrn_reflns_limit_l_max 17
_diffrn_reflns_limit_l_min -16
_diffrn_reflns_number 17403
_diffrn_reflns_point_group_measured_fraction_full 0.998
_diffrn_reflns_point_group_measured_fraction_max 0.916
_diffrn_reflns_theta_full 25.000
_diffrn_reflns_theta_max 28.403
_diffrn_reflns_theta_min 1.644
_diffrn_source 'fine-focus sealed tube'
_exptl_absorpt_coefficient_mu 2.628
_exptl_absorpt_correction_T_max 0.746
_exptl_absorpt_correction_T_min 0.699
_exptl_absorpt_correction_type empirical
_exptl_absorpt_process_details 'Bruker SADABS (Bruker, 1999)'
_exptl_crystal_colour White
_exptl_crystal_density_diffrn 1.773
_exptl_crystal_description Prismatic
_exptl_crystal_F_000 780
_exptl_crystal_size_max 0.16
_exptl_crystal_size_mid 0.16
_exptl_crystal_size_min 0.12
_platon_squeeze_details
;
;
_refine_diff_density_max 1.965
_refine_diff_density_min -0.519
_refine_diff_density_rms 0.100
_refine_ls_extinction_method none
_refine_ls_goodness_of_fit_ref 1.073
_refine_ls_hydrogen_treatment constr
_refine_ls_matrix_type full
_refine_ls_number_parameters 374
_refine_ls_number_reflns 6697
_refine_ls_number_restraints 0
_refine_ls_restrained_S_all 1.073
_refine_ls_R_factor_all 0.0250
_refine_ls_R_factor_gt 0.0235
_refine_ls_shift/su_max 0.000
_refine_ls_shift/su_mean 0.000
_refine_ls_structure_factor_coef Fsqd
_refine_ls_weighting_details 'w=1/[\s^2^(Fo^2^)+(0.0266P)^2^+2.1053P] where P=(Fo^2^+2Fc^2^)/3'
_refine_ls_weighting_scheme calc
_refine_ls_wR_factor_gt 0.0577
_refine_ls_wR_factor_ref 0.0584
_reflns_Friedel_coverage 0.000
_reflns_number_gt 6355
_reflns_number_total 6697
_reflns_threshold_expression 'I > 2\s(I)'
_cod_data_source_file c5dt03946k2.cif
_cod_data_source_block Comp5_Dy
_cod_depositor_comments
;
The following automatic conversions were performed:

'_exptl_absorpt_correction_type' value 'Empirical' changed to
'empirical' according to
/usr/data/users/saulius/crontab/automatic-downloads/rss-feeds/RSC/lib/dictionaries/cif_core.dic
dictionary named 'cif_core.dic' version 2.4.2 from 2011-04-26.

Automatic conversion script
Id: cif_fix_values 4268 2015-11-12 08:31:59Z antanas 
;
_cod_database_code 7037791
_shelx_space_group_comment
;
The symmetry employed for this shelxl refinement is uniquely defined
by the following loop, which should always be used as a source of
symmetry information in preference to the above space-group names.
They are only intended as comments.
;
_shelxl_version_number 2014-3

loop_
_space_group_symop_operation_xyz
'x, y, z'
'-x, -y, -z'

loop_
_atom_site_label
_atom_site_type_symbol
_atom_site_fract_x
_atom_site_fract_y
_atom_site_fract_z
_atom_site_U_iso_or_equiv
_atom_site_adp_type
_atom_site_occupancy
_atom_site_site_symmetry_order
_atom_site_calc_flag
_atom_site_refinement_flags_posn
_atom_site_refinement_flags_adp
Dy1 Dy 0.47900(2) 0.04557(2) 0.33970(2) 0.01108(4) Uani 1 1 d . .
C1A C 0.4947(3) 0.2659(2) 0.1705(2) 0.0179(5) Uani 1 1 d . .
C1B C 0.5093(2) -0.2453(2) 0.5059(2) 0.0131(5) Uani 1 1 d . .
C1C C 0.2665(2) 0.0091(2) 0.5646(2) 0.0148(5) Uani 1 1 d . .
C2A C 0.4982(3) 0.3853(3) 0.0857(2) 0.0216(6) Uani 1 1 d . .
C2B C 0.5054(3) -0.3783(2) 0.5055(2) 0.0131(5) Uani 1 1 d . .
C2C C 0.1295(3) 0.0046(3) 0.5301(2) 0.0176(5) Uani 1 1 d . .
C2D C 0.1878(3) 0.0206(3) 0.2331(3) 0.0286(7) Uani 1 1 d . .
H2D H 0.1917 0.0996 0.1846 0.034 Uiso 1 1 calc R U
C2E C 0.5817(3) -0.1297(3) 0.1965(3) 0.0331(8) Uani 1 1 d . .
H2E H 0.5684 -0.1921 0.2605 0.040 Uiso 1 1 calc R U
C3A C 0.4481(3) 0.4949(3) 0.1021(3) 0.0282(7) Uani 1 1 d . .
C3B C 0.3894(3) -0.4392(2) 0.5277(2) 0.0169(5) Uani 1 1 d . .
C3C C 0.0767(3) 0.0977(3) 0.4408(2) 0.0185(5) Uani 1 1 d . .
C4A C 0.3984(4) 0.4961(3) 0.2058(3) 0.0348(8) Uani 1 1 d . .
H4A H 0.4000 0.4227 0.2625 0.042 Uiso 1 1 calc R U
C4B C 0.2743(3) -0.3797(3) 0.5525(3) 0.0314(7) Uani 1 1 d . .
H4B H 0.2762 -0.2992 0.5559 0.038 Uiso 1 1 calc R U
C4C C 0.1497(3) 0.1989(3) 0.3800(2) 0.0220(6) Uani 1 1 d . .
H4C H 0.2346 0.2040 0.4003 0.026 Uiso 1 1 calc R U
C4D C 0.0669(5) -0.1624(5) 0.3037(4) 0.0568(11) Uani 1 1 d . .
H4D1 H 0.1402 -0.1861 0.3516 0.085 Uiso 1 1 d R U
H4D2 H 0.0591 -0.2210 0.2642 0.085 Uiso 1 1 d R U
H4D3 H -0.0097 -0.1609 0.3449 0.085 Uiso 1 1 d R U
C4E C 0.6795(4) -0.0707(5) 0.0219(4) 0.0594(13) Uani 1 1 d . .
H4E1 H 0.6506 0.0104 0.0231 0.089 Uiso 1 1 d R U
H4E2 H 0.6348 -0.0913 -0.0345 0.089 Uiso 1 1 d R U
H4E3 H 0.7706 -0.0720 0.0088 0.089 Uiso 1 1 d R U
C5A C 0.3498(5) 0.6011(4) 0.2222(3) 0.0489(11) Uani 1 1 d . .
H5A H 0.3189 0.5997 0.2898 0.059 Uiso 1 1 calc R U
C5B C 0.1619(3) -0.4393(4) 0.5711(4) 0.0498(11) Uani 1 1 d . .
H5B H 0.0875 -0.3990 0.5862 0.060 Uiso 1 1 calc R U
C5C C 0.0974(3) 0.2876(3) 0.2933(3) 0.0280(7) Uani 1 1 d . .
H5C H 0.1468 0.3522 0.2544 0.034 Uiso 1 1 calc R U
C5D C -0.0193(4) 0.0098(5) 0.1516(3) 0.0543(11) Uani 1 1 d . .
H5D1 H -0.0004 0.0929 0.1110 0.081 Uiso 1 1 d R U
H5D2 H -0.0995 0.0106 0.1884 0.081 Uiso 1 1 d R U
H5D3 H -0.0259 -0.0393 0.1034 0.081 Uiso 1 1 d R U
C5E C 0.7060(6) -0.2852(5) 0.1408(4) 0.0791(19) Uani 1 1 d . .
H5E1 H 0.6898 -0.3341 0.2136 0.119 Uiso 1 1 d R U
H5E2 H 0.7973 -0.2839 0.1288 0.119 Uiso 1 1 d R U
H5E3 H 0.6654 -0.3204 0.0914 0.119 Uiso 1 1 d R U
C6A C 0.3455(5) 0.7148(4) 0.1357(3) 0.0517(11) Uani 1 1 d . .
H6A H 0.3103 0.7865 0.1472 0.062 Uiso 1 1 calc R U
C6B C 0.1576(3) -0.5629(3) 0.5676(4) 0.0478(11) Uani 1 1 d . .
H6B H 0.0803 -0.6030 0.5809 0.057 Uiso 1 1 calc R U
C6C C -0.0327(3) 0.2817(3) 0.2619(3) 0.0287(7) Uani 1 1 d . .
H6C H -0.0676 0.3426 0.2023 0.034 Uiso 1 1 calc R U
C7A C 0.3923(4) 0.7191(3) 0.0372(3) 0.0399(9) Uani 1 1 d . .
H7A H 0.3895 0.7940 -0.0177 0.048 Uiso 1 1 calc R U
C7B C 0.2649(3) -0.6235(3) 0.5451(3) 0.0308(7) Uani 1 1 d . .
H7B H 0.2606 -0.7050 0.5446 0.037 Uiso 1 1 calc R U
C7C C -0.1067(3) 0.1886(3) 0.3176(2) 0.0229(6) Uani 1 1 d . .
H7C H -0.1918 0.1870 0.2960 0.028 Uiso 1 1 calc R U
C8A C 0.4461(3) 0.6103(3) 0.0161(3) 0.0301(7) Uani 1 1 d . .
C8B C 0.3842(3) -0.5634(2) 0.5221(2) 0.0181(5) Uani 1 1 d . .
C8C C -0.0552(3) 0.0924(3) 0.4095(2) 0.0191(5) Uani 1 1 d . .
N3D N 0.0832(3) -0.0425(3) 0.2299(3) 0.0392(7) Uani 1 1 d . .
N3E N 0.6536(3) -0.1590(3) 0.1236(2) 0.0439(8) Uani 1 1 d . .
O1A O 0.38672(18) 0.21701(17) 0.19472(15) 0.0186(4) Uani 1 1 d . .
O1B O 0.49139(18) -0.16635(16) 0.41492(14) 0.0156(4) Uani 1 1 d . .
O1C O 0.35951(17) -0.00634(16) 0.50523(14) 0.0143(4) Uani 1 1 d . .
O1D O 0.27815(19) -0.01837(19) 0.29515(16) 0.0218(4) Uani 1 1 d . .
O1E O 0.52990(19) -0.02632(18) 0.18786(15) 0.0212(4) Uani 1 1 d . .
O2A O 0.59665(19) 0.21370(18) 0.21748(16) 0.0203(4) Uani 1 1 d . .
O2B O 0.53038(19) -0.22425(16) 0.59375(15) 0.0166(4) Uani 1 1 d . .
O2C O 0.71245(18) -0.01943(19) 0.34393(15) 0.0199(4) Uani 1 1 d . .

loop_
_atom_site_aniso_label
_atom_site_aniso_U_11
_atom_site_aniso_U_22
_atom_site_aniso_U_33
_atom_site_aniso_U_23
_atom_site_aniso_U_13
_atom_site_aniso_U_12
Dy1 0.01254(6) 0.00791(6) 0.01218(6) -0.00212(4) -0.00076(4) -0.00044(4)
C1A 0.0262(14) 0.0129(12) 0.0142(12) -0.0030(10) 0.0025(11) -0.0035(11)
C1B 0.0123(12) 0.0077(11) 0.0190(12) -0.0035(10) 0.0015(10) -0.0012(9)
C1C 0.0116(12) 0.0126(12) 0.0200(13) -0.0046(10) 0.0007(10) -0.0004(9)
C2A 0.0232(14) 0.0175(13) 0.0185(13) 0.0026(11) -0.0038(11) 0.0012(11)
C2B 0.0186(13) 0.0068(11) 0.0132(11) -0.0020(9) -0.0009(10) -0.0001(9)
C2C 0.0125(12) 0.0221(14) 0.0198(13) -0.0089(11) 0.0015(10) -0.0003(10)
C2D 0.0279(16) 0.0354(17) 0.0238(15) -0.0104(13) 0.0031(13) -0.0036(13)
C2E 0.045(2) 0.0341(18) 0.0232(15) -0.0149(14) -0.0041(14) 0.0104(15)
C3A 0.0318(17) 0.0232(15) 0.0265(15) -0.0030(13) -0.0011(13) -0.0009(13)
C3B 0.0188(13) 0.0128(12) 0.0194(13) -0.0055(10) 0.0009(10) -0.0003(10)
C3C 0.0140(13) 0.0220(14) 0.0203(13) -0.0079(11) 0.0016(10) 0.0005(10)
C4A 0.048(2) 0.0279(17) 0.0250(16) -0.0031(13) 0.0029(15) -0.0025(15)
C4B 0.0239(16) 0.0176(14) 0.060(2) -0.0225(15) 0.0071(15) -0.0028(12)
C4C 0.0160(13) 0.0229(14) 0.0266(15) -0.0066(12) -0.0001(11) -0.0013(11)
C4D 0.057(3) 0.068(3) 0.050(3) -0.024(2) -0.006(2) -0.004(2)
C4E 0.048(3) 0.094(4) 0.048(2) -0.039(3) 0.017(2) -0.005(2)
C5A 0.080(3) 0.033(2) 0.0326(19) -0.0091(16) 0.015(2) 0.008(2)
C5B 0.0218(17) 0.036(2) 0.105(4) -0.041(2) 0.0192(19) -0.0026(15)
C5C 0.0193(14) 0.0246(15) 0.0339(17) 0.0008(13) 0.0035(12) -0.0042(12)
C5D 0.036(2) 0.087(3) 0.048(2) -0.032(2) -0.0032(18) -0.005(2)
C5E 0.096(4) 0.084(4) 0.075(3) -0.060(3) -0.024(3) 0.056(3)
C6A 0.083(3) 0.0280(19) 0.038(2) -0.0030(16) 0.018(2) 0.0151(19)
C6B 0.0213(17) 0.0328(19) 0.101(3) -0.036(2) 0.0206(19) -0.0128(14)
C6C 0.0215(15) 0.0286(16) 0.0277(15) 0.0037(13) 0.0003(12) 0.0009(12)
C7A 0.061(3) 0.0220(16) 0.0308(18) -0.0010(14) 0.0058(17) 0.0066(16)
C7B 0.0225(15) 0.0183(14) 0.058(2) -0.0209(15) 0.0075(14) -0.0069(12)
C7C 0.0166(13) 0.0267(15) 0.0216(14) -0.0018(12) -0.0026(11) 0.0011(11)
C8A 0.0367(18) 0.0232(15) 0.0282(16) -0.0044(13) 0.0016(14) -0.0010(13)
C8B 0.0189(13) 0.0128(12) 0.0249(14) -0.0087(11) 0.0016(11) -0.0024(10)
C8C 0.0134(12) 0.0221(14) 0.0219(13) -0.0072(11) 0.0020(10) 0.0000(10)
N3D 0.0244(14) 0.059(2) 0.0434(17) -0.0276(16) 0.0088(13) -0.0160(14)
N3E 0.0440(18) 0.063(2) 0.0339(16) -0.0317(16) -0.0091(14) 0.0207(16)
O1A 0.0195(10) 0.0143(9) 0.0198(9) -0.0016(8) -0.0029(8) -0.0015(7)
O1B 0.0217(10) 0.0082(8) 0.0157(9) -0.0016(7) 0.0005(7) -0.0014(7)
O1C 0.0100(8) 0.0149(9) 0.0184(9) -0.0057(7) 0.0010(7) -0.0003(7)
O1D 0.0187(10) 0.0221(10) 0.0260(10) -0.0094(8) -0.0063(8) -0.0015(8)
O1E 0.0258(11) 0.0227(10) 0.0165(9) -0.0084(8) -0.0010(8) 0.0008(8)
O2A 0.0188(10) 0.0154(9) 0.0232(10) -0.0003(8) 0.0022(8) -0.0022(8)
O2B 0.0242(10) 0.0093(8) 0.0163(9) -0.0040(7) -0.0020(7) -0.0006(7)
O2C 0.0161(9) 0.0265(10) 0.0187(9) -0.0093(8) 0.0017(7) -0.0022(8)

loop_
_atom_type_symbol
_atom_type_description
_atom_type_scat_dispersion_real
_atom_type_scat_dispersion_imag
_atom_type_scat_source
C C 0.0033 0.0016 'International Tables Vol C Tables 4.2.6.8 and 6.1.1.4'
H H 0.0000 0.0000 'International Tables Vol C Tables 4.2.6.8 and 6.1.1.4'
N N 0.0061 0.0033 'International Tables Vol C Tables 4.2.6.8 and 6.1.1.4'
O O 0.0106 0.0060 'International Tables Vol C Tables 4.2.6.8 and 6.1.1.4'
Dy Dy -0.1892 4.4098 'International Tables Vol C Tables 4.2.6.8 and 6.1.1.4'

loop_
_geom_angle_atom_site_label_1
_geom_angle_atom_site_label_2
_geom_angle_atom_site_label_3
_geom_angle
_geom_angle_site_symmetry_1
_geom_angle_site_symmetry_3
O1B Dy1 O1D 75.79(7) . .
O1B Dy1 O1E 77.13(7) . .
O1D Dy1 O1E 77.03(7) . .
O1B Dy1 O1C 71.56(6) . .
O1D Dy1 O1C 74.85(6) . .
O1E Dy1 O1C 141.98(6) . .
O1B Dy1 O1A 145.22(6) . .
O1D Dy1 O1A 73.78(7) . .
O1E Dy1 O1A 80.00(7) . .
O1C Dy1 O1A 115.30(6) . .
O1B Dy1 O2B 136.35(6) . 2_656
O1D Dy1 O2B 115.82(7) . 2_656
O1E Dy1 O2B 144.95(7) . 2_656
O1C Dy1 O2B 71.77(6) . 2_656
O1A Dy1 O2B 73.56(6) . 2_656
O1B Dy1 O2A 140.89(7) . .
O1D Dy1 O2A 123.57(7) . .
O1E Dy1 O2A 75.59(7) . .
O1C Dy1 O2A 142.05(6) . .
O1A Dy1 O2A 53.51(6) . .
O2B Dy1 O2A 70.29(6) 2_656 .
O1B Dy1 O2C 73.68(7) . .
O1D Dy1 O2C 138.77(7) . .
O1E Dy1 O2C 69.69(6) . .
O1C Dy1 O2C 119.42(6) . .
O1A Dy1 O2C 121.60(6) . .
O2B Dy1 O2C 105.39(6) 2_656 .
O2A Dy1 O2C 70.85(6) . .
O1B Dy1 O1C 75.40(6) . 2_656
O1D Dy1 O1C 141.68(6) . 2_656
O1E Dy1 O1C 119.79(6) . 2_656
O1C Dy1 O1C 72.43(6) . 2_656
O1A Dy1 O1C 139.26(6) . 2_656
O2B Dy1 O1C 71.60(6) 2_656 2_656
O2A Dy1 O1C 94.65(6) . 2_656
O2C Dy1 O1C 51.53(6) . 2_656
O1B Dy1 C1A 154.34(7) . .
O1D Dy1 C1A 99.30(8) . .
O1E Dy1 C1A 77.23(7) . .
O1C Dy1 C1A 132.22(7) . .
O1A Dy1 C1A 26.94(7) . .
O2B Dy1 C1A 68.73(7) 2_656 .
O2A Dy1 C1A 26.60(7) . .
O2C Dy1 C1A 96.42(7) . .
O1C Dy1 C1A 117.37(7) 2_656 .
O1B Dy1 C1C 75.42(7) . 2_656
O1D Dy1 C1C 151.17(7) . 2_656
O1E Dy1 C1C 95.06(7) . 2_656
O1C Dy1 C1C 97.36(7) . 2_656
O1A Dy1 C1C 132.79(7) . 2_656
O2B Dy1 C1C 86.63(7) 2_656 2_656
O2A Dy1 C1C 79.64(7) . 2_656
O2C Dy1 C1C 25.59(7) . 2_656
O1C Dy1 C1C 26.19(7) 2_656 2_656
C1A Dy1 C1C 105.97(8) . 2_656
O1B Dy1 Dy1 69.45(4) . 2_656
O1D Dy1 Dy1 110.00(5) . 2_656
O1E Dy1 Dy1 142.27(5) . 2_656
O1C Dy1 Dy1 37.36(4) . 2_656
O1A Dy1 Dy1 137.71(5) . 2_656
O2B Dy1 Dy1 67.08(4) 2_656 2_656
O2A Dy1 Dy1 121.79(5) . 2_656
O2C Dy1 Dy1 84.26(4) . 2_656
O1C Dy1 Dy1 35.06(4) 2_656 2_656
C1A Dy1 Dy1 134.23(5) . 2_656
C1C Dy1 Dy1 60.40(5) 2_656 2_656
O2A C1A O1A 121.1(2) . .
O2A C1A C2A 120.3(3) . .
O1A C1A C2A 118.7(3) . .
O2A C1A Dy1 61.28(14) . .
O1A C1A Dy1 59.88(13) . .
C2A C1A Dy1 176.5(2) . .
O2B C1B O1B 126.8(2) . .
O2B C1B C2B 118.6(2) . .
O1B C1B C2B 114.6(2) . .
O2C C1C O1C 120.6(2) 2_656 .
O2C C1C C2C 118.6(2) 2_656 .
O1C C1C C2C 120.6(2) . .
O2C C1C Dy1 59.67(13) 2_656 2_656
O1C C1C Dy1 61.90(13) . 2_656
C2C C1C Dy1 165.80(18) . 2_656
C3A C2A C8A 119.3(3) . 2_665
C3A C2A C1A 121.6(3) . .
C8A C2A C1A 119.1(3) 2_665 .
C8B C2B C3B 120.9(2) 2_646 .
C8B C2B C1B 119.5(2) 2_646 .
C3B C2B C1B 119.6(2) . .
C3C C2C C8C 121.3(2) . 2_556
C3C C2C C1C 120.1(2) . .
C8C C2C C1C 118.6(2) 2_556 .
O1D C2D N3D 124.3(3) . .
O1E C2E N3E 126.0(3) . .
C2A C3A C8A 120.9(3) . .
C2A C3A C4A 121.1(3) . .
C8A C3A C4A 118.0(3) . .
C2B C3B C4B 121.8(2) . .
C2B C3B C8B 119.5(2) . .
C4B C3B C8B 118.7(3) . .
C2C C3C C4C 122.1(2) . .
C2C C3C C8C 119.3(3) . .
C4C C3C C8C 118.6(3) . .
C5A C4A C3A 121.5(3) . .
C5B C4B C3B 120.9(3) . .
C5C C4C C3C 121.3(3) . .
C4A C5A C6A 120.1(3) . .
C4B C5B C6B 120.3(3) . .
C4C C5C C6C 120.0(3) . .
C7A C6A C5A 120.7(3) . .
C7B C6B C5B 120.9(3) . .
C7C C6C C5C 121.1(3) . .
C6A C7A C8A 121.3(3) . .
C6B C7B C8B 120.7(3) . .
C6C C7C C8C 120.8(3) . .
C2A C8A C7A 121.8(3) 2_665 .
C2A C8A C3A 119.7(3) 2_665 .
C7A C8A C3A 118.4(3) . .
C2B C8B C7B 121.9(2) 2_646 .
C2B C8B C3B 119.6(2) 2_646 .
C7B C8B C3B 118.5(3) . .
C2C C8C C7C 122.4(3) 2_556 .
C2C C8C C3C 119.4(3) 2_556 .
C7C C8C C3C 118.2(3) . .
C2D N3D C4D 121.7(3) . .
C2D N3D C5D 120.8(4) . .
C4D N3D C5D 117.5(3) . .
C2E N3E C4E 121.8(3) . .
C2E N3E C5E 121.3(4) . .
C4E N3E C5E 116.8(4) . .
C1A O1A Dy1 93.18(16) . .
C1B O1B Dy1 139.00(16) . .
C1C O1C Dy1 153.31(17) . .
C1C O1C Dy1 91.91(15) . 2_656
Dy1 O1C Dy1 107.57(6) . 2_656
C2D O1D Dy1 139.7(2) . .
C2E O1E Dy1 123.37(19) . .
C1A O2A Dy1 92.12(16) . .
C1B O2B Dy1 136.89(16) . 2_656
C1C O2C Dy1 94.74(15) 2_656 .

loop_
_geom_bond_atom_site_label_1
_geom_bond_atom_site_label_2
_geom_bond_distance
_geom_bond_site_symmetry_2
Dy1 O1B 2.3046(17) .
Dy1 O1D 2.3678(19) .
Dy1 O1E 2.4005(19) .
Dy1 O1C 2.4080(18) .
Dy1 O1A 2.4241(19) .
Dy1 O2B 2.4309(18) 2_656
Dy1 O2A 2.4556(19) .
Dy1 O2C 2.4963(19) .
Dy1 O1C 2.5439(18) 2_656
Dy1 C1A 2.798(3) .
Dy1 C1C 2.882(3) 2_656
Dy1 Dy1 3.9962(3) 2_656
C1A O2A 1.254(3) .
C1A O1A 1.270(3) .
C1A C2A 1.468(4) .
C1B O2B 1.256(3) .
C1B O1B 1.257(3) .
C1B C2B 1.513(3) .
C1C O2C 1.249(3) 2_656
C1C O1C 1.273(3) .
C1C C2C 1.500(4) .
C1C Dy1 2.882(3) 2_656
C2A C3A 1.401(4) .
C2A C8A 1.430(4) 2_665
C2B C8B 1.398(4) 2_646
C2B C3B 1.402(4) .
C2C C3C 1.404(4) .
C2C C8C 1.406(4) 2_556
C2D O1D 1.215(4) .
C2D N3D 1.335(4) .
C2E O1E 1.241(4) .
C2E N3E 1.316(4) .
C3A C8A 1.443(4) .
C3A C4A 1.444(5) .
C3B C4B 1.430(4) .
C3B C8B 1.436(4) .
C3C C4C 1.430(4) .
C3C C8C 1.438(4) .
C4A C5A 1.349(5) .
C4B C5B 1.360(5) .
C4C C5C 1.358(4) .
C4D N3D 1.426(6) .
C4E N3E 1.430(6) .
C5A C6A 1.432(5) .
C5B C6B 1.420(5) .
C5C C6C 1.422(4) .
C5D N3D 1.450(5) .
C5E N3E 1.460(5) .
C6A C7A 1.355(5) .
C6B C7B 1.360(4) .
C6C C7C 1.356(4) .
C7A C8A 1.432(5) .
C7B C8B 1.429(4) .
C7C C8C 1.437(4) .
C8A C2A 1.430(4) 2_665
C8B C2B 1.398(4) 2_646
C8C C2C 1.406(4) 2_556
O1C Dy1 2.5439(18) 2_656
O2B Dy1 2.4310(18) 2_656
O2C C1C 1.249(3) 2_656

loop_
_platon_squeeze_void_nr
_platon_squeeze_void_average_x
_platon_squeeze_void_average_y
_platon_squeeze_void_average_z
_platon_squeeze_void_volume
_platon_squeeze_void_count_electrons
_platon_squeeze_void_content
1 0.000 0.500 1.000 216 39 ' '
